data_4100369
_journal_name_full 'Journal of the American Chemical Society'
_journal_year 2005
_chemical_absolute_configuration ad
_chemical_formula_sum 'C28 H29 N O6 S'
_chemical_formula_weight 507.58
_space_group_IT_number 19
_symmetry_cell_setting orthorhombic
_symmetry_space_group_name_Hall 'P 2ac 2ab'
_symmetry_space_group_name_H-M 'P 21 21 21'
_cell_angle_alpha 90.00
_cell_angle_beta 90.00
_cell_angle_gamma 90.00
_cell_formula_units_Z 4
_cell_length_a 8.1162(2)
_cell_length_b 12.8118(5)
_cell_length_c 24.3250(7)
_cell_measurement_temperature 100(2)
_cell_volume 2529.39(14)
_diffrn_ambient_temperature 100(2)
_exptl_crystal_density_diffrn 1.333
_cod_depositor_comments
;
The following automatic conversions were performed:
'_symmetry_cell_setting' value 'Orthorhombic' changed to 'orthorhombic'
according to '/home/saulius/struct/CIF-dictionaries/cif_core.dic'
dictionary named 'cif_core.dic' version 2.4.1 from 2010-06-29.

Automatic conversion script
Id: cif_fix_enum 1527 2010-12-29 10:47:43Z saulius 
;
_cod_database_code 4100369

loop_
_symmetry_equiv_pos_as_xyz
'x, y, z'
'-x+1/2, -y, z+1/2'
'-x, y+1/2, -z+1/2'
'x+1/2, -y+1/2, -z'

loop_
_atom_site_label
_atom_site_type_symbol
_atom_site_fract_x
_atom_site_fract_y
_atom_site_fract_z
_atom_site_U_iso_or_equiv
_atom_site_adp_type
_atom_site_occupancy
_atom_site_symmetry_multiplicity
_atom_site_calc_flag
_atom_site_refinement_flags
_atom_site_disorder_assembly
_atom_site_disorder_group
S1 S -0.49578(4) -0.52353(2) -0.180170(11) 0.01637(7) Uani 1 1 d . . .
N1 N -0.44223(13) -0.57519(8) -0.12141(4) 0.01528(19) Uani 1 1 d . . .
O1 O -0.57407(13) -0.42580(7) -0.16791(4) 0.02213(19) Uani 1 1 d . . .
O2 O -0.35046(12) -0.52598(8) -0.21406(4) 0.02212(19) Uani 1 1 d . . .
O3 O -0.20435(14) -0.84536(8) -0.16635(5) 0.0289(2) Uani 1 1 d . . .
O4 O -0.33500(13) -0.94406(7) -0.10332(4) 0.02112(19) Uani 1 1 d . . .
O5 O -0.11100(13) -0.69452(8) -0.05198(4) 0.0259(2) Uani 1 1 d . . .
O6 O -0.12406(11) -0.53247(7) -0.08748(4) 0.01904(18) Uani 1 1 d . . .
C1 C -0.64383(15) -0.60523(10) -0.21041(5) 0.0165(2) Uani 1 1 d . . .
C2 C -0.81064(17) -0.57880(11) -0.20861(5) 0.0216(3) Uani 1 1 d . . .
H2 H -0.8450 -0.5161 -0.1911 0.026 Uiso 1 1 calc R . .
C3 C -0.92555(18) -0.64452(12) -0.23243(6) 0.0251(3) Uani 1 1 d . . .
H3 H -1.0390 -0.6265 -0.2312 0.030 Uiso 1 1 calc R . .
C4 C -0.87695(18) -0.73718(11) -0.25827(5) 0.0216(3) Uani 1 1 d . . .
C5 C -0.70920(18) -0.76217(10) -0.25957(6) 0.0207(2) Uani 1 1 d . . .
H5 H -0.6747 -0.8246 -0.2772 0.025 Uiso 1 1 calc R . .
C6 C -0.59261(16) -0.69789(10) -0.23571(5) 0.0196(2) Uani 1 1 d . . .
H6 H -0.4793 -0.7163 -0.2365 0.024 Uiso 1 1 calc R . .
C7 C -1.0006(2) -0.80909(13) -0.28424(6) 0.0319(3) Uani 1 1 d . . .
H7A H -1.0726 -0.8381 -0.2557 0.048 Uiso 1 1 calc R . .
H7B H -0.9429 -0.8660 -0.3031 0.048 Uiso 1 1 calc R . .
H7C H -1.0671 -0.7701 -0.3109 0.048 Uiso 1 1 calc R . .
C8 C -0.56097(15) -0.57288(10) -0.07517(5) 0.0161(2) Uani 1 1 d . . .
H8 H -0.6518 -0.5246 -0.0863 0.019 Uiso 1 1 calc R . .
C9 C -0.64022(15) -0.68036(10) -0.06579(5) 0.0176(2) Uani 1 1 d . . .
H9A H -0.6743 -0.6854 -0.0268 0.021 Uiso 1 1 calc R . .
H9B H -0.7410 -0.6851 -0.0886 0.021 Uiso 1 1 calc R . .
C10 C -0.53220(15) -0.77129(10) -0.07891(5) 0.0178(2) Uani 1 1 d . . .
H10 H -0.5674 -0.8389 -0.0679 0.021 Uiso 1 1 calc R . .
C11 C -0.38873(15) -0.76255(10) -0.10526(5) 0.0165(2) Uani 1 1 d . . .
C12 C -0.31795(14) -0.65743(9) -0.12079(5) 0.0152(2) Uani 1 1 d . . .
H12 H -0.2724 -0.6635 -0.1589 0.018 Uiso 1 1 calc R . .
C13 C -0.47609(15) -0.52273(10) -0.02603(5) 0.0164(2) Uani 1 1 d . . .
C14 C -0.42269(17) -0.41730(10) -0.03286(5) 0.0197(2) Uani 1 1 d . . .
H14 H -0.4403 -0.3829 -0.0670 0.024 Uiso 1 1 calc R . .
C15 C -0.34680(18) -0.36545(10) 0.00894(6) 0.0210(2) Uani 1 1 d . . .
H15 H -0.3113 -0.2956 0.0034 0.025 Uiso 1 1 calc R . .
C16 C -0.31975(16) -0.41390(10) 0.06062(5) 0.0187(2) Uani 1 1 d . . .
C17 C -0.24283(18) -0.36205(11) 0.10528(6) 0.0240(3) Uani 1 1 d . . .
H17 H -0.2063 -0.2921 0.1010 0.029 Uiso 1 1 calc R . .
C18 C -0.22065(19) -0.41209(12) 0.15460(6) 0.0271(3) Uani 1 1 d . . .
H18 H -0.1684 -0.3766 0.1841 0.032 Uiso 1 1 calc R . .
C19 C -0.27461(19) -0.51543(12) 0.16182(6) 0.0257(3) Uani 1 1 d . . .
H19 H -0.2596 -0.5489 0.1963 0.031 Uiso 1 1 calc R . .
C20 C -0.34888(17) -0.56841(11) 0.11941(5) 0.0215(2) Uani 1 1 d . . .
H20 H -0.3844 -0.6384 0.1246 0.026 Uiso 1 1 calc R . .
C21 C -0.37268(15) -0.51893(10) 0.06778(5) 0.0179(2) Uani 1 1 d . . .
C22 C -0.45064(15) -0.57210(10) 0.02329(5) 0.0176(2) Uani 1 1 d . . .
H22 H -0.4853 -0.6424 0.0279 0.021 Uiso 1 1 calc R . .
C23 C -0.29797(16) -0.85371(10) -0.12794(5) 0.0186(2) Uani 1 1 d . . .
C24 C -0.26938(18) -1.03754(10) -0.12994(6) 0.0234(3) Uani 1 1 d . . .
H24A H -0.1537 -1.0259 -0.1414 0.028 Uiso 1 1 calc R . .
H24B H -0.3352 -1.0549 -0.1630 0.028 Uiso 1 1 calc R . .
C25 C -0.2787(2) -1.12482(11) -0.08871(7) 0.0275(3) Uani 1 1 d . . .
H25A H -0.2064 -1.1092 -0.0575 0.041 Uiso 1 1 calc R . .
H25B H -0.2436 -1.1902 -0.1061 0.041 Uiso 1 1 calc R . .
H25C H -0.3924 -1.1320 -0.0757 0.041 Uiso 1 1 calc R . .
C26 C -0.17394(15) -0.63111(10) -0.08213(5) 0.0170(2) Uani 1 1 d . . .
C27 C 0.00086(16) -0.50022(10) -0.04784(5) 0.0198(2) Uani 1 1 d . . .
H27A H 0.0906 -0.5525 -0.0462 0.024 Uiso 1 1 calc R . .
H27B H -0.0483 -0.4937 -0.0108 0.024 Uiso 1 1 calc R . .
C28 C 0.06725(19) -0.39653(11) -0.06654(6) 0.0249(3) Uani 1 1 d . . .
H28A H 0.1114 -0.4033 -0.1039 0.037 Uiso 1 1 calc R . .
H28B H 0.1552 -0.3740 -0.0416 0.037 Uiso 1 1 calc R . .
H28C H -0.0216 -0.3447 -0.0663 0.037 Uiso 1 1 calc R . .

loop_
_atom_site_aniso_label
_atom_site_aniso_U_11
_atom_site_aniso_U_22
_atom_site_aniso_U_33
_atom_site_aniso_U_23
_atom_site_aniso_U_13
_atom_site_aniso_U_12
S1 0.02172(13) 0.01457(13) 0.01281(12) 0.00238(9) -0.00122(11) -0.00137(11)
N1 0.0178(4) 0.0172(5) 0.0108(4) 0.0021(4) -0.0005(4) 0.0009(4)
O1 0.0322(5) 0.0135(4) 0.0207(4) 0.0012(3) -0.0038(4) 0.0007(4)
O2 0.0261(4) 0.0245(5) 0.0157(4) 0.0043(4) 0.0025(4) -0.0042(4)
O3 0.0345(5) 0.0237(5) 0.0285(5) 0.0014(4) 0.0125(4) 0.0030(4)
O4 0.0266(4) 0.0145(4) 0.0223(4) -0.0012(3) 0.0028(4) 0.0003(3)
O5 0.0286(5) 0.0200(5) 0.0291(5) 0.0060(4) -0.0096(4) -0.0019(4)
O6 0.0194(4) 0.0169(4) 0.0209(4) 0.0016(3) -0.0038(3) -0.0022(3)
C1 0.0220(5) 0.0144(5) 0.0130(5) 0.0004(4) -0.0026(4) 0.0001(4)
C2 0.0255(6) 0.0216(6) 0.0177(6) -0.0041(5) -0.0040(5) 0.0058(5)
C3 0.0213(6) 0.0314(7) 0.0225(6) -0.0034(5) -0.0031(5) 0.0023(5)
C4 0.0271(6) 0.0229(6) 0.0148(5) -0.0008(5) -0.0025(5) -0.0042(5)
C5 0.0295(6) 0.0148(5) 0.0178(5) -0.0014(4) -0.0006(5) 0.0006(5)
C6 0.0227(6) 0.0188(6) 0.0174(5) 0.0007(5) 0.0001(4) 0.0026(5)
C7 0.0333(7) 0.0349(8) 0.0274(7) -0.0071(6) -0.0046(6) -0.0099(7)
C8 0.0170(5) 0.0178(5) 0.0136(5) 0.0004(4) 0.0012(4) 0.0001(4)
C9 0.0172(5) 0.0176(5) 0.0178(5) -0.0002(4) 0.0009(4) -0.0021(4)
C10 0.0214(6) 0.0164(5) 0.0157(5) -0.0001(4) -0.0007(4) -0.0028(4)
C11 0.0193(5) 0.0147(5) 0.0155(5) -0.0001(4) -0.0017(4) -0.0010(4)
C12 0.0159(5) 0.0148(5) 0.0151(5) 0.0009(4) -0.0003(4) -0.0001(4)
C13 0.0179(5) 0.0163(5) 0.0150(5) -0.0008(4) 0.0012(4) 0.0009(4)
C14 0.0265(6) 0.0162(5) 0.0165(5) 0.0015(4) 0.0018(5) 0.0008(5)
C15 0.0285(6) 0.0145(5) 0.0201(6) -0.0004(5) 0.0021(5) -0.0010(5)
C16 0.0204(5) 0.0196(6) 0.0161(5) -0.0030(4) 0.0011(4) 0.0028(4)
C17 0.0258(6) 0.0235(6) 0.0227(6) -0.0066(5) -0.0020(5) 0.0003(5)
C18 0.0267(6) 0.0325(7) 0.0219(6) -0.0077(5) -0.0052(5) 0.0032(6)
C19 0.0285(6) 0.0321(7) 0.0165(5) 0.0002(5) -0.0034(5) 0.0059(6)
C20 0.0252(6) 0.0226(6) 0.0168(6) 0.0018(5) 0.0006(5) 0.0031(5)
C21 0.0187(5) 0.0201(6) 0.0149(5) -0.0007(4) 0.0014(4) 0.0022(4)
C22 0.0191(5) 0.0173(5) 0.0164(5) 0.0003(4) 0.0021(4) 0.0001(4)
C23 0.0200(5) 0.0168(5) 0.0189(6) -0.0021(4) -0.0022(4) -0.0006(4)
C24 0.0288(6) 0.0151(6) 0.0262(6) -0.0039(5) -0.0008(5) 0.0016(5)
C25 0.0318(7) 0.0193(6) 0.0312(7) 0.0004(5) -0.0012(6) 0.0020(5)
C26 0.0169(5) 0.0171(5) 0.0170(5) 0.0006(4) -0.0001(4) 0.0003(4)
C27 0.0196(5) 0.0195(5) 0.0201(5) -0.0009(4) -0.0027(5) -0.0014(5)
C28 0.0280(6) 0.0180(6) 0.0286(7) -0.0010(5) -0.0040(5) -0.0041(5)

loop_
_geom_bond_atom_site_label_1
_geom_bond_atom_site_label_2
_geom_bond_distance
_geom_bond_site_symmetry_2
_geom_bond_publ_flag
S1 O1 1.4355(10) . ?
S1 O2 1.4393(10) . ?
S1 N1 1.6340(10) . ?
S1 C1 1.7552(13) . ?
N1 C12 1.4586(15) . ?
N1 C8 1.4815(15) . ?
O3 C23 1.2091(17) . ?
O4 C23 1.3375(16) . ?
O4 C24 1.4620(16) . ?
O5 C26 1.2077(16) . ?
O6 C26 1.3334(15) . ?
O6 C27 1.4589(15) . ?
C1 C2 1.3963(18) . ?
C1 C6 1.4002(17) . ?
C2 C3 1.3836(19) . ?
C3 C4 1.400(2) . ?
C4 C5 1.399(2) . ?
C4 C7 1.502(2) . ?
C5 C6 1.3822(19) . ?
C8 C13 1.5219(17) . ?
C8 C9 1.5368(17) . ?
C9 C10 1.4926(17) . ?
C10 C11 1.3339(17) . ?
C11 C23 1.4870(18) . ?
C11 C12 1.5122(17) . ?
C12 C26 1.5376(17) . ?
C13 C22 1.3719(17) . ?
C13 C14 1.4282(18) . ?
C14 C15 1.3618(19) . ?
C15 C16 1.4190(18) . ?
C16 C17 1.4182(18) . ?
C16 C21 1.4232(18) . ?
C17 C18 1.372(2) . ?
C18 C19 1.406(2) . ?
C19 C20 1.3741(19) . ?
C20 C21 1.4200(17) . ?
C21 C22 1.4268(17) . ?
C24 C25 1.504(2) . ?
C27 C28 1.5040(19) . ?

loop_
_cod_related_entry_id
_cod_related_entry_database
_cod_related_entry_code
1 ChemSpider 30659906
